data_7711663
loop_
_publ_author_name
'Cornia, Andrea'
'Nicolini, Alessio'
'McMonagle, Charles J.'
'Probert, Michael'

_publ_section_title
;
 The structure of a pentachromium(II) extended metal atom chain at 3 K:
 Cotton&#x2019;s conjecture proven
;
_journal_name_full 'Dalton Transactions'
_journal_paper_doi 10.1039/D2DT03103E
_journal_year 2022
_chemical_compound_source synthesis
_chemical_formula_iupac '[Cr5(C15H11N5)4(NCS)2]'
_chemical_formula_moiety 'C62 H44 Cr5 N22 S2'
_chemical_formula_sum 'C62 H44 Cr5 N22 S2'
_chemical_formula_weight 1421.31
_chemical_properties_physical Air-sensitive,Moisture-sensitive,Oxygen-sensitive
_space_group_crystal_system monoclinic
_space_group_IT_number 15
_space_group_name_Hall '-C 2yc'
_space_group_name_H-M_alt 'C 1 2/c 1'
_atom_sites_solution_hydrogens geom
_audit_creation_date 2022-09-17
_audit_creation_method SHELXL-2018/3
_audit_update_record
;
2022-09-21 deposited with the CCDC.	2022-11-01 downloaded from the CCDC.
;
_cell_angle_alpha 90
_cell_angle_beta 90.0266(16)
_cell_angle_gamma 90
_cell_formula_units_Z 4
_cell_length_a 15.0601(4)
_cell_length_b 26.1633(7)
_cell_length_c 14.9768(4)
_cell_measurement_reflns_used 8267
_cell_measurement_temperature 15.0
_cell_measurement_theta_max 26.38
_cell_measurement_theta_min 2.70
_cell_volume 5901.2(3)
_computing_cell_refinement 'SAINT V8.40B (Bruker, 2016)'
_computing_data_reduction 'SAINT V8.40B (Bruker, 2016)'
_computing_publication_material 'WINGX publication routines v2020.2 (Farrugia, 2012)'
_computing_structure_refinement 'SHELXL-2018/3 (Sheldrick, 2015)'
_diffrn_ambient_temperature 15.0
_diffrn_detector 'Bruker APEX2 area detector'
_diffrn_detector_area_resol_mean 7.9
_diffrn_detector_type 'CCD area detector'
_diffrn_measured_fraction_theta_full 0.883
_diffrn_measured_fraction_theta_max 0.862
_diffrn_measurement_device 'four-circle Huber diffractometer'
_diffrn_measurement_device_type 'Bruker APEX2 area detector'
_diffrn_measurement_method '\f scans'
_diffrn_radiation_collimation focused
_diffrn_radiation_monochromator 'multilayer optics'
_diffrn_radiation_probe x-ray
_diffrn_radiation_type 'Mo K\a'
_diffrn_radiation_wavelength 0.71073
_diffrn_radiation_xray_symbol K-L~3~
_diffrn_reflns_av_unetI/netI 0.0170
_diffrn_reflns_Laue_measured_fraction_full 0.883
_diffrn_reflns_Laue_measured_fraction_max 0.862
_diffrn_reflns_limit_h_max 18
_diffrn_reflns_limit_h_min -18
_diffrn_reflns_limit_k_max 25
_diffrn_reflns_limit_k_min 0
_diffrn_reflns_limit_l_max 18
_diffrn_reflns_limit_l_min 0
_diffrn_reflns_number 5069
_diffrn_reflns_point_group_measured_fraction_full 0.883
_diffrn_reflns_point_group_measured_fraction_max 0.862
_diffrn_reflns_theta_full 25.242
_diffrn_reflns_theta_max 26.377
_diffrn_reflns_theta_min 1.560
_diffrn_source 'rotating anode'
_diffrn_source_current 108.0
_diffrn_source_power 5.4
_diffrn_source_target Mo
_diffrn_source_type 'Bruker TXS with Helios Optics'
_diffrn_source_voltage 50.0
_diffrn_standards_number 0
_exptl_absorpt_coefficient_mu 1.026
_exptl_absorpt_correction_T_max 0.745372
_exptl_absorpt_correction_T_min 0.655937
_exptl_absorpt_correction_type multi-scan
_exptl_absorpt_process_details
;
TWINABS-2012/1 (Bruker, 2012) was used for absorption correction.
Final HKLF 4 output contains 27585 reflections, Rint = 0.0313
(17654 with I > 3sig(I), Rint = 0.0291)
;
_exptl_crystal_colour 'dark black'
_exptl_crystal_colour_modifier dark
_exptl_crystal_colour_primary black
_exptl_crystal_density_diffrn 1.600
_exptl_crystal_description prism
_exptl_crystal_F_000 2888
_exptl_crystal_preparation 'Et2O vapour diffusion into a CH2Cl2 solution,Magnetic properties'
_exptl_crystal_recrystallization_method 'Re-crystallisation from solvent: Et2O/CH2Cl2'
_exptl_crystal_size_max 0.380
_exptl_crystal_size_mid 0.250
_exptl_crystal_size_min 0.250
_refine_diff_density_max 0.795
_refine_diff_density_min -1.064
_refine_diff_density_rms 0.079
_refine_ls_extinction_method none
_refine_ls_goodness_of_fit_ref 1.051
_refine_ls_hydrogen_treatment constr
_refine_ls_matrix_type full
_refine_ls_number_parameters 417
_refine_ls_number_reflns 5069
_refine_ls_number_restraints 466
_refine_ls_restrained_S_all 1.006
_refine_ls_R_factor_all 0.0420
_refine_ls_R_factor_gt 0.0349
_refine_ls_shift/su_max 0.001
_refine_ls_shift/su_mean 0.000
_refine_ls_structure_factor_coef Fsqd
_refine_ls_weighting_details 'w=1/[\s^2^(Fo^2^)+(0.0532P)^2^+10.2448P] where P=(Fo^2^+2Fc^2^)/3'
_refine_ls_weighting_scheme calc
_refine_ls_wR_factor_gt 0.0961
_refine_ls_wR_factor_ref 0.1023
_reflns_Friedel_coverage 0.000
_reflns_number_gt 4298
_reflns_number_total 5069
_reflns_threshold_expression 'I > 2\s(I)'
_cod_data_source_file d2dt03103e2.cif
_cod_data_source_block 15k
_cod_database_code 7711663
_shelx_shelxl_version_number 2018/3
_shelx_space_group_comment
;
The symmetry employed for this shelxl refinement is uniquely defined
by the following loop, which should always be used as a source of
symmetry information in preference to the above space-group names.
They are only intended as comments.
;
_shelx_estimated_absorpt_t_min 0.697
_shelx_estimated_absorpt_t_max 0.784

loop_
_space_group_symop_operation_xyz
'x, y, z'
'-x, y, -z+1/2'
'x+1/2, y+1/2, z'
'-x+1/2, y+1/2, -z+1/2'
'-x, -y, -z'
'x, -y, z-1/2'
'-x+1/2, -y+1/2, -z'
'x+1/2, -y+1/2, z-1/2'

loop_
_atom_site_label
_atom_site_type_symbol
_atom_site_fract_x
_atom_site_fract_y
_atom_site_fract_z
_atom_site_U_iso_or_equiv
_atom_site_adp_type
_atom_site_occupancy
_atom_site_site_symmetry_order
_atom_site_calc_flag
_atom_site_refinement_flags_posn
_atom_site_refinement_flags_adp
_atom_site_refinement_flags_occupancy
_atom_site_disorder_assembly
_atom_site_disorder_group
Cr1 Cr 0.500000 0.57441(2) 0.250000 0.01278(15) Uani 1 2 d S T P . .
Cr2 Cr 0.500000 0.66984(3) 0.250000 0.01468(16) Uani 1 2 d S T P . .
Cr3 Cr 0.500000 0.74620(3) 0.250000 0.01390(15) Uani 1 2 d S T P . .
Cr4 Cr 0.500000 0.84165(3) 0.250000 0.01626(16) Uani 1 2 d S T P . .
Cr5 Cr 0.500000 0.92035(3) 0.250000 0.01661(16) Uani 1 2 d S T P . .
S1 S 0.500000 0.38332(4) 0.250000 0.0202(2) Uani 1 2 d S T P . .
S2 S 0.500000 1.11563(4) 0.250000 0.0218(2) Uani 1 2 d S T P . .
N1 N 0.56907(18) 0.58268(14) 0.1279(2) 0.0102(7) Uani 1 1 d . . . . .
N2 N 0.60480(15) 0.66614(10) 0.16535(16) 0.0107(6) Uani 1 1 d . . . . .
N3 N 0.6288(4) 0.75024(9) 0.2025(4) 0.0106(13) Uani 1 1 d . . . . .
N4 N 0.63455(15) 0.83429(10) 0.24761(16) 0.0109(5) Uani 1 1 d . . . . .
N5 N 0.6338(2) 0.91878(14) 0.28735(19) 0.0127(7) Uani 1 1 d . . . . .
N6 N 0.6212(2) 0.58388(14) 0.3174(2) 0.0117(7) Uani 1 1 d . . . . .
N7 N 0.58380(15) 0.66607(10) 0.35594(16) 0.0099(5) Uani 1 1 d . . . . .
N8 N 0.5472(3) 0.75022(8) 0.3785(4) 0.0063(12) Uani 1 1 d . . . . .
N9 N 0.50189(15) 0.83421(10) 0.38545(16) 0.0106(5) Uani 1 1 d . . . . .
N10 N 0.46332(19) 0.91949(14) 0.3842(2) 0.0127(7) Uani 1 1 d . . . . .
N11 N 0.500000 0.49068(14) 0.250000 0.0150(7) Uani 1 2 d S T P . .
N12 N 0.500000 1.00875(15) 0.250000 0.0185(7) Uani 1 2 d S T P . .
C1 C 0.5682(3) 0.5446(3) 0.0694(4) 0.0141(11) Uani 1 1 d . . . . .
H1 H 0.537603 0.514165 0.085454 0.017 Uiso 1 1 calc R U . . .
C2 C 0.6088(3) 0.5462(2) -0.0132(4) 0.0163(11) Uani 1 1 d . . . . .
H2 H 0.608234 0.517207 -0.051351 0.020 Uiso 1 1 calc R U . . .
C3 C 0.6496(2) 0.59031(17) -0.0387(2) 0.0177(9) Uani 1 1 d . . . . .
H3 H 0.676955 0.592784 -0.095694 0.021 Uiso 1 1 calc R U . . .
C4 C 0.65083(19) 0.63121(13) 0.01899(19) 0.0143(7) Uani 1 1 d . . . . .
H4 H 0.678424 0.662294 0.001522 0.017 Uiso 1 1 calc R U . . .
C5 C 0.61104(18) 0.62713(12) 0.10438(19) 0.0114(6) Uani 1 1 d . . . . .
C6 C 0.66277(19) 0.70673(13) 0.1657(2) 0.0096(6) Uani 1 1 d . . . . .
C7 C 0.7516(2) 0.70521(15) 0.1382(2) 0.0147(8) Uani 1 1 d . . . . .
H7 H 0.776943 0.674431 0.116283 0.018 Uiso 1 1 calc R U . . .
C8 C 0.8017(5) 0.74938(12) 0.1438(5) 0.0190(16) Uani 1 1 d . . . . .
H8 H 0.861559 0.749176 0.123830 0.023 Uiso 1 1 calc R U . . .
C9 C 0.7657(2) 0.79383(15) 0.1780(2) 0.0146(8) Uani 1 1 d . . . . .
H9 H 0.799650 0.824406 0.179498 0.018 Uiso 1 1 calc R U . . .
C10 C 0.67841(19) 0.79325(13) 0.2104(2) 0.0109(7) Uani 1 1 d . . . . .
C11 C 0.67989(18) 0.87438(12) 0.28544(18) 0.0103(6) Uani 1 1 d . . . . .
C12 C 0.76449(19) 0.87134(13) 0.32621(19) 0.0130(7) Uani 1 1 d . . . . .
H12 H 0.795577 0.839754 0.327343 0.016 Uiso 1 1 calc R U . . .
C13 C 0.8017(2) 0.91417(17) 0.3642(2) 0.0149(8) Uani 1 1 d . . . . .
H13 H 0.858265 0.912152 0.392136 0.018 Uiso 1 1 calc R U . . .
C14 C 0.7560(3) 0.9607(2) 0.3616(3) 0.0145(10) Uani 1 1 d . . . . .
H14 H 0.781838 0.990911 0.385239 0.017 Uiso 1 1 calc R U . . .
C15 C 0.6731(3) 0.9615(3) 0.3241(3) 0.0119(10) Uani 1 1 d . . . . .
H15 H 0.641245 0.992807 0.323455 0.014 Uiso 1 1 calc R U . . .
C16 C 0.6803(3) 0.5440(3) 0.3122(3) 0.0137(11) Uani 1 1 d . . . . .
H16 H 0.662526 0.513603 0.282482 0.016 Uiso 1 1 calc R U . . .
C17 C 0.7637(4) 0.5463(2) 0.3479(3) 0.0180(11) Uani 1 1 d . . . . .
H17 H 0.803548 0.518362 0.342585 0.022 Uiso 1 1 calc R U . . .
C18 C 0.7889(2) 0.59150(18) 0.3930(3) 0.0155(9) Uani 1 1 d . . . . .
H18 H 0.846220 0.594164 0.419002 0.019 Uiso 1 1 calc R U . . .
C19 C 0.73029(19) 0.63151(13) 0.3991(2) 0.0143(7) Uani 1 1 d . . . . .
H19 H 0.747031 0.661970 0.429209 0.017 Uiso 1 1 calc R U . . .
C20 C 0.64471(18) 0.62730(12) 0.36023(18) 0.0106(6) Uani 1 1 d . . . . .
C21 C 0.5837(2) 0.70681(13) 0.4142(2) 0.0105(7) Uani 1 1 d . . . . .
C22 C 0.6115(2) 0.70574(15) 0.5035(2) 0.0153(8) Uani 1 1 d . . . . .
H22 H 0.634222 0.675162 0.528983 0.018 Uiso 1 1 calc R U . . .
C23 C 0.6054(5) 0.74970(11) 0.5539(5) 0.0148(15) Uani 1 1 d . . . . .
H23 H 0.625377 0.749504 0.614071 0.018 Uiso 1 1 calc R U . . .
C24 C 0.5707(2) 0.79393(15) 0.5180(2) 0.0137(8) Uani 1 1 d . . . . .
H24 H 0.568455 0.824406 0.552439 0.016 Uiso 1 1 calc R U . . .
C25 C 0.5386(2) 0.79328(13) 0.4293(2) 0.0099(6) Uani 1 1 d . . . . .
C26 C 0.46401(18) 0.87439(13) 0.4304(2) 0.0122(6) Uani 1 1 d . . . . .
C27 C 0.42260(19) 0.87174(13) 0.5147(2) 0.0153(7) Uani 1 1 d . . . . .
H27 H 0.421458 0.840330 0.546461 0.018 Uiso 1 1 calc R U . . .
C28 C 0.3840(2) 0.91444(19) 0.5507(3) 0.0169(9) Uani 1 1 d . . . . .
H28 H 0.355227 0.912809 0.607086 0.020 Uiso 1 1 calc R U . . .
C29 C 0.3875(3) 0.9595(3) 0.5043(4) 0.0213(12) Uani 1 1 d . . . . .
H29 H 0.362269 0.989834 0.528331 0.026 Uiso 1 1 calc R U . . .
C30 C 0.4281(4) 0.9600(3) 0.4228(4) 0.0192(11) Uani 1 1 d . . . . .
H30 H 0.431137 0.991626 0.391824 0.023 Uiso 1 1 calc R U . . .
C31 C 0.500000 0.44608(19) 0.250000 0.0176(8) Uani 1 2 d S T P . .
C32 C 0.500000 1.05312(18) 0.250000 0.0176(8) Uani 1 2 d S T P . .

loop_
_atom_site_aniso_label
_atom_site_aniso_U_11
_atom_site_aniso_U_22
_atom_site_aniso_U_33
_atom_site_aniso_U_23
_atom_site_aniso_U_13
_atom_site_aniso_U_12
Cr1 0.0060(5) 0.0196(4) 0.0127(6) 0.000 -0.0001(5) 0.000
Cr2 0.0060(4) 0.0299(5) 0.0082(5) 0.000 -0.0005(4) 0.000
Cr3 0.0029(6) 0.0279(4) 0.0108(7) 0.000 -0.0015(6) 0.000
Cr4 0.0065(5) 0.0311(5) 0.0112(5) 0.000 -0.0011(4) 0.000
Cr5 0.0074(5) 0.0253(5) 0.0171(6) 0.000 -0.0009(6) 0.000
S1 0.0152(10) 0.0148(7) 0.0306(13) 0.000 0.0039(11) 0.000
S2 0.0223(11) 0.0173(7) 0.0258(12) 0.000 0.0021(11) 0.000
N1 0.0109(15) 0.0089(18) 0.0107(13) -0.0002(11) -0.0007(11) 0.0048(12)
N2 0.0086(11) 0.0092(17) 0.0144(12) -0.0010(10) 0.0011(9) 0.0001(10)
N3 0.008(2) 0.009(3) 0.015(3) 0.0023(9) 0.003(2) -0.0004(8)
N4 0.0076(11) 0.0089(17) 0.0161(12) 0.0011(10) -0.0020(9) -0.0008(9)
N5 0.0139(13) 0.0104(19) 0.0138(17) -0.0011(13) 0.0004(12) -0.0013(11)
N6 0.0117(13) 0.0092(18) 0.0141(16) -0.0012(13) -0.0002(11) 0.0021(11)
N7 0.0100(11) 0.0048(17) 0.0151(12) 0.0010(10) -0.0015(9) -0.0005(9)
N8 0.004(2) 0.003(3) 0.012(3) -0.0008(8) 0.0025(18) -0.0016(8)
N9 0.0096(11) 0.0070(16) 0.0151(12) -0.0010(10) -0.0021(9) -0.0001(10)
N10 0.0116(15) 0.0083(18) 0.0181(15) -0.0034(12) -0.0009(12) -0.0028(13)
N11 0.012(3) 0.016(2) 0.017(4) 0.000 -0.004(3) 0.000
N12 0.015(3) 0.018(2) 0.022(4) 0.000 -0.008(4) 0.000
C1 0.0153(19) 0.007(3) 0.020(2) 0.0034(17) -0.0029(14) 0.0027(16)
C2 0.0201(19) 0.014(3) 0.0150(18) -0.0073(17) -0.0019(14) 0.0040(16)
C3 0.0178(19) 0.024(2) 0.0115(16) -0.0016(14) 0.0014(14) -0.0005(17)
C4 0.0140(14) 0.013(2) 0.0158(14) 0.0017(12) -0.0001(11) -0.0009(12)
C5 0.0096(13) 0.011(2) 0.0136(14) -0.0012(12) -0.0026(10) 0.0014(11)
C6 0.0114(14) 0.008(2) 0.0097(15) 0.0010(13) -0.0014(11) -0.0004(11)
C7 0.0125(15) 0.015(2) 0.0169(17) -0.0039(16) 0.0019(13) 0.0019(12)
C8 0.004(2) 0.027(4) 0.026(4) -0.0020(13) 0.000(2) -0.0022(11)
C9 0.0097(14) 0.017(2) 0.0174(17) -0.0019(16) 0.0008(13) -0.0051(12)
C10 0.0095(13) 0.011(2) 0.0119(15) 0.0013(14) -0.0025(12) 0.0004(11)
C11 0.0112(13) 0.0087(19) 0.0110(13) 0.0007(12) 0.0002(10) -0.0030(11)
C12 0.0117(13) 0.014(2) 0.0130(14) 0.0020(12) 0.0005(10) 0.0003(12)
C13 0.0114(15) 0.015(2) 0.018(2) 0.0012(16) -0.0012(13) -0.0033(14)
C14 0.0157(18) 0.011(3) 0.0170(19) -0.0054(16) 0.0009(14) -0.0040(16)
C15 0.0146(18) 0.004(3) 0.017(2) -0.0033(17) 0.0028(14) -0.0008(15)
C16 0.0118(17) 0.010(3) 0.020(2) -0.0043(17) 0.0003(14) 0.0046(15)
C17 0.0147(17) 0.015(3) 0.024(2) -0.0052(18) 0.0002(15) 0.0042(16)
C18 0.0123(16) 0.013(2) 0.021(2) 0.0027(16) -0.0050(13) 0.0006(13)
C19 0.0132(14) 0.013(2) 0.0165(15) -0.0012(13) -0.0021(11) -0.0012(12)
C20 0.0115(13) 0.0088(19) 0.0116(13) 0.0031(12) 0.0009(10) 0.0003(11)
C21 0.0087(15) 0.008(2) 0.0145(15) -0.0024(12) -0.0002(12) -0.0023(12)
C22 0.0163(17) 0.014(2) 0.0154(16) 0.0027(13) -0.0042(13) 0.0026(15)
C23 0.013(3) 0.013(4) 0.018(3) -0.0022(11) -0.006(2) -0.0004(10)
C24 0.0157(16) 0.011(2) 0.0146(15) -0.0059(13) -0.0003(13) -0.0030(14)
C25 0.0058(14) 0.009(2) 0.0150(14) 0.0014(12) 0.0013(12) -0.0015(12)
C26 0.0079(13) 0.009(2) 0.0196(15) -0.0034(12) -0.0036(10) -0.0019(11)
C27 0.0134(15) 0.014(2) 0.0191(15) -0.0010(13) 0.0004(11) -0.0012(12)
C28 0.0104(17) 0.023(2) 0.0179(17) -0.0064(15) 0.0018(13) 0.0011(16)
C29 0.017(2) 0.020(3) 0.027(2) -0.0102(19) 0.0005(16) 0.0025(17)
C30 0.017(2) 0.012(3) 0.028(2) -0.0032(18) -0.0027(16) -0.0005(17)
C31 0.009(4) 0.031(3) 0.012(4) 0.000 -0.001(4) 0.000
C32 0.008(4) 0.025(3) 0.020(4) 0.000 0.001(4) 0.000

loop_
_atom_type_symbol
_atom_type_description
_atom_type_scat_dispersion_real
_atom_type_scat_dispersion_imag
_atom_type_scat_source
C C 0.0033 0.0016 'International Tables Vol C Tables 4.2.6.8 and 6.1.1.4'
H H 0.0000 0.0000 'International Tables Vol C Tables 4.2.6.8 and 6.1.1.4'
Cr Cr 0.3209 0.6236 'International Tables Vol C Tables 4.2.6.8 and 6.1.1.4'
N N 0.0061 0.0033 'International Tables Vol C Tables 4.2.6.8 and 6.1.1.4'
S S 0.1246 0.1234 'International Tables Vol C Tables 4.2.6.8 and 6.1.1.4'

loop_
_geom_angle_atom_site_label_1
_geom_angle_atom_site_label_2
_geom_angle_atom_site_label_3
_geom_angle
_geom_angle_site_symmetry_1
_geom_angle_site_symmetry_3
_geom_angle_publ_flag
N6 Cr1 N6 166.5(2) . 2_655 ?
N6 Cr1 N1 90.03(13) . 2_655 ?
N6 Cr1 N1 88.58(13) 2_655 2_655 ?
N6 Cr1 N1 88.58(13) . . ?
N6 Cr1 N1 90.03(13) 2_655 . ?
N1 Cr1 N1 168.2(2) 2_655 . ?
N6 Cr1 N11 96.77(10) . . ?
N6 Cr1 N11 96.77(10) 2_655 . ?
N1 Cr1 N11 95.88(10) 2_655 . ?
N1 Cr1 N11 95.88(10) . . ?
N6 Cr1 Cr2 83.23(10) . . ?
N6 Cr1 Cr2 83.23(10) 2_655 . ?
N1 Cr1 Cr2 84.12(10) 2_655 . ?
N1 Cr1 Cr2 84.12(10) . . ?
N11 Cr1 Cr2 180.0 . . ?
Cr3 Cr2 N2 92.74(8) . 2_655 ?
Cr3 Cr2 N2 92.74(8) . . ?
N2 Cr2 N2 174.52(15) 2_655 . ?
Cr3 Cr2 N7 92.79(8) . 2_655 ?
N2 Cr2 N7 90.15(11) 2_655 2_655 ?
N2 Cr2 N7 89.59(11) . 2_655 ?
Cr3 Cr2 N7 92.79(8) . . ?
N2 Cr2 N7 89.59(11) 2_655 . ?
N2 Cr2 N7 90.15(11) . . ?
N7 Cr2 N7 174.42(15) 2_655 . ?
Cr3 Cr2 Cr1 180.0 . . ?
N2 Cr2 Cr1 87.26(8) 2_655 . ?
N2 Cr2 Cr1 87.26(8) . . ?
N7 Cr2 Cr1 87.21(8) 2_655 . ?
N7 Cr2 Cr1 87.21(8) . . ?
Cr2 Cr3 N8 92.93(6) . . ?
Cr2 Cr3 N8 92.93(6) . 2_655 ?
N8 Cr3 N8 174.13(13) . 2_655 ?
Cr2 Cr3 N3 92.93(7) . . ?
N8 Cr3 N3 89.7(3) . . ?
N8 Cr3 N3 90.0(3) 2_655 . ?
Cr2 Cr3 N3 92.93(7) . 2_655 ?
N8 Cr3 N3 90.0(3) . 2_655 ?
N8 Cr3 N3 89.7(3) 2_655 2_655 ?
N3 Cr3 N3 174.15(13) . 2_655 ?
Cr2 Cr3 Cr4 180.0 . . ?
N8 Cr3 Cr4 87.07(6) . . ?
N8 Cr3 Cr4 87.07(6) 2_655 . ?
N3 Cr3 Cr4 87.07(7) . . ?
N3 Cr3 Cr4 87.07(7) 2_655 . ?
N4 Cr4 N4 169.14(16) 2_655 . ?
N4 Cr4 N9 89.72(11) 2_655 2_655 ?
N4 Cr4 N9 89.25(11) . 2_655 ?
N4 Cr4 N9 89.25(11) 2_655 . ?
N4 Cr4 N9 89.72(11) . . ?
N9 Cr4 N9 169.04(15) 2_655 . ?
N4 Cr4 Cr5 95.43(8) 2_655 . ?
N4 Cr4 Cr5 95.43(8) . . ?
N9 Cr4 Cr5 95.48(8) 2_655 . ?
N9 Cr4 Cr5 95.48(8) . . ?
N4 Cr4 Cr3 84.57(8) 2_655 . ?
N4 Cr4 Cr3 84.57(8) . . ?
N9 Cr4 Cr3 84.52(8) 2_655 . ?
N9 Cr4 Cr3 84.52(8) . . ?
Cr5 Cr4 Cr3 180.0 . . ?
Cr4 Cr5 N10 89.38(10) . 2_655 ?
Cr4 Cr5 N10 89.38(10) . . ?
N10 Cr5 N10 178.8(2) 2_655 . ?
Cr4 Cr5 N5 88.88(10) . . ?
N10 Cr5 N5 90.10(14) 2_655 . ?
N10 Cr5 N5 89.87(14) . . ?
Cr4 Cr5 N5 88.88(10) . 2_655 ?
N10 Cr5 N5 89.87(14) 2_655 2_655 ?
N10 Cr5 N5 90.10(14) . 2_655 ?
N5 Cr5 N5 177.8(2) . 2_655 ?
Cr4 Cr5 N12 180.0 . . ?
N10 Cr5 N12 90.62(10) 2_655 . ?
N10 Cr5 N12 90.62(10) . . ?
N5 Cr5 N12 91.12(10) . . ?
N5 Cr5 N12 91.12(10) 2_655 . ?
C1 N1 C5 118.2(4) . . ?
C1 N1 Cr1 119.3(3) . . ?
C5 N1 Cr1 122.4(2) . . ?
C5 N2 C6 122.2(2) . . ?
C5 N2 Cr2 120.34(19) . . ?
C6 N2 Cr2 117.1(2) . . ?
C10 N3 C6 121.4(4) . . ?
C10 N3 Cr3 121.9(3) . . ?
C6 N3 Cr3 116.6(3) . . ?
C11 N4 C10 121.5(2) . . ?
C11 N4 Cr4 114.52(19) . . ?
C10 N4 Cr4 123.9(2) . . ?
C11 N5 C15 119.0(3) . . ?
C11 N5 Cr5 120.3(2) . . ?
C15 N5 Cr5 120.3(3) . . ?
C20 N6 C16 119.7(3) . . ?
C20 N6 Cr1 123.7(2) . . ?
C16 N6 Cr1 116.5(3) . . ?
C20 N7 C21 123.0(3) . . ?
C20 N7 Cr2 119.29(19) . . ?
C21 N7 Cr2 117.2(2) . . ?
C25 N8 C21 120.3(4) . . ?
C25 N8 Cr3 122.1(3) . . ?
C21 N8 Cr3 117.5(3) . . ?
C25 N9 C26 122.1(3) . . ?
C25 N9 Cr4 123.8(2) . . ?
C26 N9 Cr4 114.2(2) . . ?
C30 N10 C26 118.3(4) . . ?
C30 N10 Cr5 121.4(4) . . ?
C26 N10 Cr5 119.7(2) . . ?
C31 N11 Cr1 180.0 . . ?
C32 N12 Cr5 180.0 . . ?
N1 C1 C2 124.3(6) . . ?
N1 C1 H1 117.8 . . ?
C2 C1 H1 117.8 . . ?
C3 C2 C1 118.5(5) . . ?
C3 C2 H2 120.7 . . ?
C1 C2 H2 120.7 . . ?
C2 C3 C4 119.2(4) . . ?
C2 C3 H3 120.4 . . ?
C4 C3 H3 120.4 . . ?
C3 C4 C5 120.2(3) . . ?
C3 C4 H4 119.9 . . ?
C5 C4 H4 119.9 . . ?
N1 C5 N2 115.4(3) . . ?
N1 C5 C4 119.5(3) . . ?
N2 C5 C4 125.0(3) . . ?
N3 C6 N2 114.1(3) . . ?
N3 C6 C7 120.0(3) . . ?
N2 C6 C7 125.7(3) . . ?
C8 C7 C6 118.7(4) . . ?
C8 C7 H7 120.7 . . ?
C6 C7 H7 120.7 . . ?
C9 C8 C7 120.8(6) . . ?
C9 C8 H8 119.6 . . ?
C7 C8 H8 119.6 . . ?
C8 C9 C10 119.2(4) . . ?
C8 C9 H9 120.4 . . ?
C10 C9 H9 120.4 . . ?
N3 C10 N4 114.7(3) . . ?
N3 C10 C9 119.7(4) . . ?
N4 C10 C9 125.6(3) . . ?
N5 C11 N4 114.2(3) . . ?
N5 C11 C12 120.0(3) . . ?
N4 C11 C12 125.6(3) . . ?
C13 C12 C11 120.0(3) . . ?
C13 C12 H12 120.0 . . ?
C11 C12 H12 120.0 . . ?
C12 C13 C14 119.8(4) . . ?
C12 C13 H13 120.1 . . ?
C14 C13 H13 120.1 . . ?
C15 C14 C13 118.3(5) . . ?
C15 C14 H14 120.9 . . ?
C13 C14 H14 120.9 . . ?
C14 C15 N5 122.8(5) . . ?
C14 C15 H15 118.6 . . ?
N5 C15 H15 118.6 . . ?
C17 C16 N6 122.7(5) . . ?
C17 C16 H16 118.7 . . ?
N6 C16 H16 118.7 . . ?
C16 C17 C18 118.1(5) . . ?
C16 C17 H17 121.0 . . ?
C18 C17 H17 121.0 . . ?
C19 C18 C17 119.8(4) . . ?
C19 C18 H18 120.1 . . ?
C17 C18 H18 120.1 . . ?
C18 C19 C20 119.9(3) . . ?
C18 C19 H19 120.1 . . ?
C20 C19 H19 120.1 . . ?
N6 C20 N7 115.2(3) . . ?
N6 C20 C19 119.8(3) . . ?
N7 C20 C19 124.8(3) . . ?
N8 C21 N7 113.2(3) . . ?
N8 C21 C22 120.6(4) . . ?
N7 C21 C22 126.1(3) . . ?
C23 C22 C21 119.1(4) . . ?
C23 C22 H22 120.5 . . ?
C21 C22 H22 120.5 . . ?
C22 C23 C24 120.8(6) . . ?
C22 C23 H23 119.6 . . ?
C24 C23 H23 119.6 . . ?
C23 C24 C25 119.0(4) . . ?
C23 C24 H24 120.5 . . ?
C25 C24 H24 120.5 . . ?
N8 C25 N9 114.6(3) . . ?
N8 C25 C24 120.1(3) . . ?
N9 C25 C24 125.3(3) . . ?
N10 C26 N9 114.6(3) . . ?
N10 C26 C27 119.5(3) . . ?
N9 C26 C27 125.8(3) . . ?
C28 C27 C26 120.0(3) . . ?
C28 C27 H27 120.0 . . ?
C26 C27 H27 120.0 . . ?
C29 C28 C27 119.0(4) . . ?
C29 C28 H28 120.5 . . ?
C27 C28 H28 120.5 . . ?
C30 C29 C28 118.6(6) . . ?
C30 C29 H29 120.7 . . ?
C28 C29 H29 120.7 . . ?
N10 C30 C29 124.4(6) . . ?
N10 C30 H30 117.8 . . ?
C29 C30 H30 117.8 . . ?
N11 C31 S1 180.0 . . ?
N12 C32 S2 180.0 . . ?

loop_
_geom_bond_atom_site_label_1
_geom_bond_atom_site_label_2
_geom_bond_distance
_geom_bond_site_symmetry_2
_geom_bond_publ_flag
Cr1 N6 2.100(3) . ?
Cr1 N6 2.100(3) 2_655 ?
Cr1 N1 2.115(3) 2_655 ?
Cr1 N1 2.115(3) . ?
Cr1 N11 2.191(4) . ?
Cr1 Cr2 2.4969(10) . ?
Cr2 Cr3 1.9978(11) . ?
Cr2 N2 2.027(2) 2_655 ?
Cr2 N2 2.027(2) . ?
Cr2 N7 2.029(2) 2_655 ?
Cr2 N7 2.029(2) . ?
Cr3 N8 2.054(5) . ?
Cr3 N8 2.054(5) 2_655 ?
Cr3 N3 2.069(5) . ?
Cr3 N3 2.069(5) 2_655 ?
Cr3 Cr4 2.4973(11) . ?
Cr4 N4 2.036(2) 2_655 ?
Cr4 N4 2.036(2) . ?
Cr4 N9 2.038(2) 2_655 ?
Cr4 N9 2.038(2) . ?
Cr4 Cr5 2.0589(10) . ?
Cr5 N10 2.084(3) 2_655 ?
Cr5 N10 2.084(3) . ?
Cr5 N5 2.092(3) . ?
Cr5 N5 2.092(3) 2_655 ?
Cr5 N12 2.313(4) . ?
S1 C31 1.642(5) . ?
S2 C32 1.635(5) . ?
N1 C1 1.327(7) . ?
N1 C5 1.370(5) . ?
N2 C5 1.373(4) . ?
N2 C6 1.375(4) . ?
N3 C10 1.356(5) . ?
N3 C6 1.364(5) . ?
N4 C11 1.374(4) . ?
N4 C10 1.378(4) . ?
N5 C11 1.353(5) . ?
N5 C15 1.379(7) . ?
N6 C20 1.352(5) . ?
N6 C16 1.373(7) . ?
N7 C20 1.369(4) . ?
N7 C21 1.378(4) . ?
N8 C25 1.366(5) . ?
N8 C21 1.371(5) . ?
N9 C25 1.372(4) . ?
N9 C26 1.372(4) . ?
N10 C30 1.319(7) . ?
N10 C26 1.368(5) . ?
N11 C31 1.167(5) . ?
N12 C32 1.161(5) . ?
C1 C2 1.381(8) . ?
C1 H1 0.9500 . ?
C2 C3 1.363(7) . ?
C2 H2 0.9500 . ?
C3 C4 1.376(5) . ?
C3 H3 0.9500 . ?
C4 C5 1.417(4) . ?
C4 H4 0.9500 . ?
C6 C7 1.400(4) . ?
C7 C8 1.383(6) . ?
C7 H7 0.9500 . ?
C8 C9 1.382(6) . ?
C8 H8 0.9500 . ?
C9 C10 1.401(4) . ?
C9 H9 0.9500 . ?
C11 C12 1.415(4) . ?
C12 C13 1.376(5) . ?
C12 H12 0.9500 . ?
C13 C14 1.398(7) . ?
C13 H13 0.9500 . ?
C14 C15 1.369(7) . ?
C14 H14 0.9500 . ?
C15 H15 0.9500 . ?
C16 C17 1.365(7) . ?
C16 H16 0.9500 . ?
C17 C18 1.413(7) . ?
C17 H17 0.9500 . ?
C18 C19 1.372(5) . ?
C18 H18 0.9500 . ?
C19 C20 1.418(4) . ?
C19 H19 0.9500 . ?
C21 C22 1.401(4) . ?
C22 C23 1.378(6) . ?
C22 H22 0.9500 . ?
C23 C24 1.378(6) . ?
C23 H23 0.9500 . ?
C24 C25 1.415(4) . ?
C24 H24 0.9500 . ?
C26 C27 1.410(4) . ?
C27 C28 1.371(5) . ?
C27 H27 0.9500 . ?
C28 C29 1.370(8) . ?
C28 H28 0.9500 . ?
C29 C30 1.365(8) . ?
C29 H29 0.9500 . ?
C30 H30 0.9500 . ?

loop_
_geom_torsion_atom_site_label_1
_geom_torsion_atom_site_label_2
_geom_torsion_atom_site_label_3
_geom_torsion_atom_site_label_4
_geom_torsion
_geom_torsion_site_symmetry_1
_geom_torsion_site_symmetry_2
_geom_torsion_site_symmetry_3
_geom_torsion_site_symmetry_4
_geom_torsion_publ_flag
C5 N1 C1 C2 1.7(7) . . . . ?
Cr1 N1 C1 C2 178.2(4) . . . . ?
N1 C1 C2 C3 -2.8(8) . . . . ?
C1 C2 C3 C4 1.4(7) . . . . ?
C2 C3 C4 C5 0.9(5) . . . . ?
C1 N1 C5 N2 176.0(3) . . . . ?
Cr1 N1 C5 N2 -0.3(4) . . . . ?
C1 N1 C5 C4 0.7(5) . . . . ?
Cr1 N1 C5 C4 -175.7(2) . . . . ?
C6 N2 C5 N1 160.3(3) . . . . ?
Cr2 N2 C5 N1 -26.8(3) . . . . ?
C6 N2 C5 C4 -24.7(4) . . . . ?
Cr2 N2 C5 C4 148.2(2) . . . . ?
C3 C4 C5 N1 -2.0(4) . . . . ?
C3 C4 C5 N2 -176.8(3) . . . . ?
C10 N3 C6 N2 177.9(4) . . . . ?
Cr3 N3 C6 N2 0.3(5) . . . . ?
C10 N3 C6 C7 2.5(7) . . . . ?
Cr3 N3 C6 C7 -175.1(3) . . . . ?
C5 N2 C6 N3 154.6(4) . . . . ?
Cr2 N2 C6 N3 -18.6(4) . . . . ?
C5 N2 C6 C7 -30.3(5) . . . . ?
Cr2 N2 C6 C7 156.5(3) . . . . ?
N3 C6 C7 C8 -4.3(6) . . . . ?
N2 C6 C7 C8 -179.2(4) . . . . ?
C6 C7 C8 C9 1.8(8) . . . . ?
C7 C8 C9 C10 2.4(8) . . . . ?
C6 N3 C10 N4 179.0(4) . . . . ?
Cr3 N3 C10 N4 -3.5(6) . . . . ?
C6 N3 C10 C9 1.9(7) . . . . ?
Cr3 N3 C10 C9 179.3(3) . . . . ?
C11 N4 C10 N3 159.5(4) . . . . ?
Cr4 N4 C10 N3 -21.5(5) . . . . ?
C11 N4 C10 C9 -23.6(5) . . . . ?
Cr4 N4 C10 C9 155.5(3) . . . . ?
C8 C9 C10 N3 -4.3(6) . . . . ?
C8 C9 C10 N4 178.9(5) . . . . ?
C15 N5 C11 N4 179.8(3) . . . . ?
Cr5 N5 C11 N4 7.5(3) . . . . ?
C15 N5 C11 C12 4.3(5) . . . . ?
Cr5 N5 C11 C12 -168.1(2) . . . . ?
C10 N4 C11 N5 155.7(3) . . . . ?
Cr4 N4 C11 N5 -23.4(3) . . . . ?
C10 N4 C11 C12 -29.0(4) . . . . ?
Cr4 N4 C11 C12 151.9(2) . . . . ?
N5 C11 C12 C13 -3.0(4) . . . . ?
N4 C11 C12 C13 -178.0(3) . . . . ?
C11 C12 C13 C14 -0.6(5) . . . . ?
C12 C13 C14 C15 2.7(7) . . . . ?
C13 C14 C15 N5 -1.4(8) . . . . ?
C11 N5 C15 C14 -2.1(7) . . . . ?
Cr5 N5 C15 C14 170.2(4) . . . . ?
C20 N6 C16 C17 -0.8(7) . . . . ?
Cr1 N6 C16 C17 175.7(4) . . . . ?
N6 C16 C17 C18 0.9(8) . . . . ?
C16 C17 C18 C19 -0.5(7) . . . . ?
C17 C18 C19 C20 0.1(6) . . . . ?
C16 N6 C20 N7 175.3(3) . . . . ?
Cr1 N6 C20 N7 -1.0(4) . . . . ?
C16 N6 C20 C19 0.4(5) . . . . ?
Cr1 N6 C20 C19 -175.9(2) . . . . ?
C21 N7 C20 N6 161.3(3) . . . . ?
Cr2 N7 C20 N6 -27.4(3) . . . . ?
C21 N7 C20 C19 -24.0(4) . . . . ?
Cr2 N7 C20 C19 147.3(2) . . . . ?
C18 C19 C20 N6 0.0(5) . . . . ?
C18 C19 C20 N7 -174.5(3) . . . . ?
C25 N8 C21 N7 177.0(4) . . . . ?
Cr3 N8 C21 N7 0.6(5) . . . . ?
C25 N8 C21 C22 0.9(6) . . . . ?
Cr3 N8 C21 C22 -175.5(3) . . . . ?
C20 N7 C21 N8 152.9(3) . . . . ?
Cr2 N7 C21 N8 -18.5(4) . . . . ?
C20 N7 C21 C22 -31.2(5) . . . . ?
Cr2 N7 C21 C22 157.3(3) . . . . ?
N8 C21 C22 C23 -3.0(6) . . . . ?
N7 C21 C22 C23 -178.6(4) . . . . ?
C21 C22 C23 C24 1.4(7) . . . . ?
C22 C23 C24 C25 2.0(7) . . . . ?
C21 N8 C25 N9 179.4(4) . . . . ?
Cr3 N8 C25 N9 -4.4(5) . . . . ?
C21 N8 C25 C24 2.6(6) . . . . ?
Cr3 N8 C25 C24 178.9(3) . . . . ?
C26 N9 C25 N8 159.9(3) . . . . ?
Cr4 N9 C25 N8 -21.0(4) . . . . ?
C26 N9 C25 C24 -23.5(5) . . . . ?
Cr4 N9 C25 C24 155.5(3) . . . . ?
C23 C24 C25 N8 -4.1(6) . . . . ?
C23 C24 C25 N9 179.5(4) . . . . ?
C30 N10 C26 N9 -180.0(4) . . . . ?
Cr5 N10 C26 N9 8.9(3) . . . . ?
C30 N10 C26 C27 3.9(5) . . . . ?
Cr5 N10 C26 C27 -167.2(2) . . . . ?
C25 N9 C26 N10 154.8(3) . . . . ?
Cr4 N9 C26 N10 -24.3(3) . . . . ?
C25 N9 C26 C27 -29.3(4) . . . . ?
Cr4 N9 C26 C27 151.5(2) . . . . ?
N10 C26 C27 C28 -1.6(4) . . . . ?
N9 C26 C27 C28 -177.3(3) . . . . ?
C26 C27 C28 C29 -0.9(5) . . . . ?
C27 C28 C29 C30 1.2(7) . . . . ?
C26 N10 C30 C29 -3.8(7) . . . . ?
Cr5 N10 C30 C29 167.1(4) . . . . ?
C28 C29 C30 N10 1.2(8) . . . . ?

loop_
_twin_individual_id
_twin_individual_mass_fraction_refined
1 0.542(2)
2 0.458(2)
